data_2229793
loop_
_publ_author_name
'Jin, Chun-Hua'

_publ_section_title
;
 Aquaglutarato(2,4,6-tri-2-pyridyl-1,3,5-triazine)nickel(II) trihydrate
;
_journal_coeditor_code PK2302
_journal_issue 4
_journal_name_full 'Acta Crystallographica Section E'
_journal_page_first m393
_journal_paper_doi 10.1107/S1600536811006842
_journal_volume 67
_journal_year 2011
_chemical_formula_iupac '[Ni (C5 H6 O4) (C18 H12 N6) (H2 O)2], 3H2 O'
_chemical_formula_moiety 'C23 H22 N6 Ni O6, 3(H2 O)'
_chemical_formula_sum 'C23 H28 N6 Ni O9'
_chemical_formula_weight 591.22
_chemical_name_systematic
;
Aquaglutarato(2,4,6-tri-2-pyridyl-1,3,5-triazine)nickel(II) trihydrate
;
_space_group_IT_number 2
_symmetry_cell_setting triclinic
_symmetry_space_group_name_Hall '-P 1'
_symmetry_space_group_name_H-M 'P -1'
_atom_sites_solution_hydrogens geom
_atom_sites_solution_primary direct
_atom_sites_solution_secondary difmap
_audit_creation_method SHELXL-97
_cell_angle_alpha 83.09(3)
_cell_angle_beta 87.16(3)
_cell_angle_gamma 69.02(3)
_cell_formula_units_Z 2
_cell_length_a 9.3437(19)
_cell_length_b 10.486(2)
_cell_length_c 14.320(3)
_cell_measurement_reflns_used 10176
_cell_measurement_temperature 295(2)
_cell_measurement_theta_max 27.5
_cell_measurement_theta_min 3.0
_cell_volume 1300.5(5)
_computing_cell_refinement 'RAPID-AUTO (Rigaku, 1998)'
_computing_data_collection 'RAPID-AUTO (Rigaku, 1998)'
_computing_data_reduction 'CrystalStructure (Rigaku/MSC, 2004)'
_computing_molecular_graphics 'XP in SHELXTL (Sheldrick, 2008)'
_computing_publication_material 'SHELXL97 (Sheldrick, 2008)'
_computing_structure_refinement 'SHELXL97 (Sheldrick, 2008)'
_computing_structure_solution 'SHELXS97 (Sheldrick, 2008)'
_diffrn_ambient_temperature 295(2)
_diffrn_measured_fraction_theta_full 0.990
_diffrn_measured_fraction_theta_max 0.990
_diffrn_measurement_device_type 'Rigaku R-AXIS RAPID'
_diffrn_measurement_method \w
_diffrn_radiation_monochromator graphite
_diffrn_radiation_source 'fine-focus sealed tube'
_diffrn_radiation_type MoK\a
_diffrn_radiation_wavelength 0.71073
_diffrn_reflns_av_R_equivalents 0.0232
_diffrn_reflns_av_sigmaI/netI 0.0322
_diffrn_reflns_limit_h_max 11
_diffrn_reflns_limit_h_min -12
_diffrn_reflns_limit_k_max 13
_diffrn_reflns_limit_k_min -13
_diffrn_reflns_limit_l_max 18
_diffrn_reflns_limit_l_min -18
_diffrn_reflns_number 12866
_diffrn_reflns_theta_full 27.46
_diffrn_reflns_theta_max 27.46
_diffrn_reflns_theta_min 3.02
_diffrn_standards_number 0
_exptl_absorpt_coefficient_mu 0.809
_exptl_absorpt_correction_T_max 0.868
_exptl_absorpt_correction_T_min 0.796
_exptl_absorpt_correction_type multi-scan
_exptl_absorpt_process_details '(ABSCOR; Higashi, 1995)'
_exptl_crystal_colour 'dark green'
_exptl_crystal_density_diffrn 1.510
_exptl_crystal_density_method 'not measured'
_exptl_crystal_description block
_exptl_crystal_F_000 616
_exptl_crystal_size_max 0.30
_exptl_crystal_size_mid 0.23
_exptl_crystal_size_min 0.17
_refine_diff_density_max 0.398
_refine_diff_density_min -0.384
_refine_ls_extinction_method none
_refine_ls_goodness_of_fit_ref 1.139
_refine_ls_hydrogen_treatment mixed
_refine_ls_matrix_type full
_refine_ls_number_parameters 382
_refine_ls_number_reflns 5901
_refine_ls_number_restraints 0
_refine_ls_restrained_S_all 1.139
_refine_ls_R_factor_all 0.0491
_refine_ls_R_factor_gt 0.0303
_refine_ls_shift/su_max 0.000
_refine_ls_shift/su_mean 0.000
_refine_ls_structure_factor_coef Fsqd
_refine_ls_weighting_details 'calc w=1/[\s^2^(Fo^2^)+(0.0352P)^2^+0.3875P] where P=(Fo^2^+2Fc^2^)/3'
_refine_ls_weighting_scheme calc
_refine_ls_wR_factor_gt 0.0682
_refine_ls_wR_factor_ref 0.0866
_reflns_number_gt 4575
_reflns_number_total 5901
_reflns_threshold_expression I>2\s(I)
_cod_data_source_file pk2302.cif
_cod_data_source_block I
_cod_database_code 2229793
_cod_database_fobs_code 2229793

loop_
_symmetry_equiv_pos_as_xyz
'x, y, z'
'-x, -y, -z'

loop_
_atom_site_type_symbol
_atom_site_label
_atom_site_fract_x
_atom_site_fract_y
_atom_site_fract_z
_atom_site_U_iso_or_equiv
_atom_site_adp_type
_atom_site_calc_flag
_atom_site_refinement_flags
_atom_site_occupancy
_atom_site_disorder_assembly
_atom_site_disorder_group
Ni Ni1 0.23523(3) 0.10184(3) 0.306650(17) 0.02922(8) Uani d . 1 . .
N N1 0.07072(19) 0.00148(16) 0.31671(11) 0.0314(4) Uani d . 1 . .
N N2 0.14608(18) 0.14756(16) 0.17850(11) 0.0279(3) Uani d . 1 . .
N N3 0.36324(19) 0.21923(17) 0.23120(12) 0.0338(4) Uani d . 1 . .
N N4 -0.05102(19) 0.15524(17) 0.08066(11) 0.0317(4) Uani d . 1 . .
N N5 0.11453(18) 0.28123(17) 0.03247(11) 0.0318(4) Uani d . 1 . .
N N6 -0.1961(2) 0.2413(2) -0.08469(13) 0.0474(5) Uani d . 1 . .
C C1 0.0402(3) -0.0764(2) 0.39029(15) 0.0399(5) Uani d . 1 . .
H H1A 0.0992 -0.0955 0.4441 0.048 Uiso calc R 1 . .
C C2 -0.0753(3) -0.1299(2) 0.38989(16) 0.0465(6) Uani d . 1 . .
H H2A -0.0936 -0.1833 0.4425 0.056 Uiso calc R 1 . .
C C3 -0.1624(3) -0.1029(3) 0.31043(17) 0.0495(6) Uani d . 1 . .
H H3A -0.2409 -0.1374 0.3087 0.059 Uiso calc R 1 . .
C C4 -0.1320(2) -0.0233(2) 0.23247(16) 0.0400(5) Uani d . 1 . .
H H4A -0.1888 -0.0043 0.1777 0.048 Uiso calc R 1 . .
C C5 -0.0149(2) 0.0266(2) 0.23880(13) 0.0299(4) Uani d . 1 . .
C C6 0.4845(2) 0.2426(2) 0.26107(17) 0.0409(5) Uani d . 1 . .
H H6A 0.5158 0.2128 0.3231 0.049 Uiso calc R 1 . .
C C7 0.5645(3) 0.3090(2) 0.20348(18) 0.0481(6) Uani d . 1 . .
H H7A 0.6487 0.3228 0.2263 0.058 Uiso calc R 1 . .
C C8 0.5187(3) 0.3547(3) 0.11206(19) 0.0494(6) Uani d . 1 . .
H H8A 0.5718 0.3994 0.0723 0.059 Uiso calc R 1 . .
C C9 0.3922(3) 0.3334(2) 0.07943(16) 0.0407(5) Uani d . 1 . .
H H9A 0.3579 0.3643 0.0181 0.049 Uiso calc R 1 . .
C C10 0.3190(2) 0.2646(2) 0.14127(14) 0.0309(4) Uani d . 1 . .
C C11 0.0268(2) 0.11409(19) 0.16027(13) 0.0282(4) Uani d . 1 . .
C C12 0.1862(2) 0.23092(19) 0.11369(13) 0.0287(4) Uani d . 1 . .
C C13 -0.0020(2) 0.2389(2) 0.01894(13) 0.0297(4) Uani d . 1 . .
C C14 -0.0849(2) 0.2889(2) -0.07149(14) 0.0305(4) Uani d . 1 . .
C C15 -0.0487(3) 0.3795(2) -0.13838(15) 0.0416(5) Uani d . 1 . .
H H15A 0.0281 0.4127 -0.1275 0.050 Uiso calc R 1 . .
C C16 -0.1293(3) 0.4197(3) -0.22184(16) 0.0487(6) Uani d . 1 . .
H H16A -0.1067 0.4802 -0.2680 0.058 Uiso calc R 1 . .
C C17 -0.2416(3) 0.3701(2) -0.23610(16) 0.0464(6) Uani d . 1 . .
H H17A -0.2965 0.3952 -0.2919 0.056 Uiso calc R 1 . .
C C18 -0.2713(3) 0.2819(3) -0.16543(18) 0.0569(7) Uani d . 1 . .
H H18A -0.3487 0.2486 -0.1748 0.068 Uiso calc R 1 . .
O O1 0.08747(16) 0.26850(15) 0.36329(10) 0.0393(3) Uani d . 1 . .
O O2 -0.10065(19) 0.35714(17) 0.25867(13) 0.0557(5) Uani d . 1 . .
O O3 -0.4597(2) 0.80336(16) 0.48537(14) 0.0665(6) Uani d . 1 . .
O O4 -0.48137(19) 0.68559(15) 0.37304(11) 0.0473(4) Uani d . 1 . .
C C19 -0.0383(2) 0.3554(2) 0.33396(15) 0.0348(4) Uani d . 1 . .
C C20 -0.1175(2) 0.4682(2) 0.39654(17) 0.0432(5) Uani d . 1 . .
H H20A -0.0432 0.4733 0.4395 0.052 Uiso calc R 1 . .
H H20B -0.1562 0.5556 0.3577 0.052 Uiso calc R 1 . .
C C21 -0.2492(3) 0.4441(2) 0.45288(17) 0.0451(5) Uani d . 1 . .
H H21A -0.2093 0.3605 0.4956 0.054 Uiso calc R 1 . .
H H21B -0.3194 0.4314 0.4103 0.054 Uiso calc R 1 . .
C C22 -0.3360(3) 0.5631(2) 0.50912(15) 0.0426(5) Uani d . 1 . .
H H22A -0.4034 0.5345 0.5536 0.051 Uiso calc R 1 . .
H H22B -0.2628 0.5831 0.5451 0.051 Uiso calc R 1 . .
C C23 -0.4307(2) 0.6938(2) 0.45040(15) 0.0353(4) Uani d . 1 . .
O O5 0.4055(2) -0.07320(18) 0.27026(12) 0.0506(4) Uani d . 1 . .
H H5B 0.456(4) -0.079(3) 0.226(2) 0.076 Uiso d . 1 . .
H H5C 0.443(4) -0.150(3) 0.306(2) 0.076 Uiso d . 1 . .
O O6 0.32425(19) 0.04577(17) 0.43739(11) 0.0427(4) Uani d . 1 . .
H H6B 0.394(3) -0.034(3) 0.448(2) 0.064 Uiso d . 1 . .
H H6C 0.352(3) 0.103(3) 0.458(2) 0.064 Uiso d . 1 . .
O O7 0.6705(2) -0.4023(2) 0.19485(15) 0.0600(5) Uani d . 1 . .
H H7B 0.625(4) -0.384(4) 0.245(2) 0.090 Uiso d . 1 . .
H H7C 0.747(4) -0.478(4) 0.205(2) 0.090 Uiso d . 1 . .
O O8 0.5802(2) -0.1346(2) 0.11286(14) 0.0567(5) Uani d . 1 . .
H H8B 0.636(4) -0.095(4) 0.088(2) 0.085 Uiso d . 1 . .
H H8C 0.633(4) -0.216(4) 0.133(2) 0.085 Uiso d . 1 . .
O O9 0.3067(2) -0.03481(19) -0.00273(15) 0.0595(5) Uani d . 1 . .
H H9B 0.387(4) -0.074(4) 0.031(2) 0.089 Uiso d . 1 . .
H H9C 0.262(4) -0.082(4) 0.002(3) 0.089 Uiso d . 1 . .

loop_
_atom_site_aniso_label
_atom_site_aniso_U_11
_atom_site_aniso_U_22
_atom_site_aniso_U_33
_atom_site_aniso_U_12
_atom_site_aniso_U_13
_atom_site_aniso_U_23
Ni1 0.02710(14) 0.02892(13) 0.02707(14) -0.00368(10) -0.00675(10) -0.00274(9)
N1 0.0344(9) 0.0315(8) 0.0248(8) -0.0081(7) -0.0018(7) -0.0008(7)
N2 0.0265(8) 0.0294(8) 0.0266(8) -0.0086(7) -0.0031(6) -0.0017(6)
N3 0.0284(8) 0.0334(9) 0.0377(9) -0.0076(7) -0.0082(7) -0.0046(7)
N4 0.0321(9) 0.0362(9) 0.0275(8) -0.0137(8) -0.0061(7) 0.0023(7)
N5 0.0311(9) 0.0347(9) 0.0304(8) -0.0133(7) -0.0056(7) 0.0011(7)
N6 0.0540(12) 0.0591(12) 0.0383(10) -0.0351(11) -0.0199(9) 0.0150(9)
C1 0.0467(13) 0.0385(11) 0.0286(10) -0.0094(10) -0.0017(9) 0.0016(9)
C2 0.0496(14) 0.0460(13) 0.0390(12) -0.0158(11) 0.0067(10) 0.0076(10)
C3 0.0443(13) 0.0556(14) 0.0518(14) -0.0263(12) -0.0007(11) 0.0090(12)
C4 0.0375(11) 0.0441(12) 0.0394(12) -0.0175(10) -0.0052(9) 0.0037(10)
C5 0.0289(10) 0.0306(10) 0.0276(10) -0.0077(8) -0.0027(8) -0.0005(8)
C6 0.0345(11) 0.0425(12) 0.0457(13) -0.0124(10) -0.0143(10) -0.0029(10)
C7 0.0360(12) 0.0514(14) 0.0621(16) -0.0201(11) -0.0143(11) -0.0064(12)
C8 0.0426(13) 0.0548(14) 0.0588(15) -0.0276(12) 0.0003(11) -0.0043(12)
C9 0.0396(12) 0.0449(12) 0.0411(12) -0.0193(10) -0.0036(10) -0.0028(10)
C10 0.0282(10) 0.0300(10) 0.0338(10) -0.0087(8) -0.0032(8) -0.0040(8)
C11 0.0277(9) 0.0276(9) 0.0270(9) -0.0070(8) -0.0026(8) -0.0022(7)
C12 0.0280(10) 0.0279(9) 0.0281(9) -0.0070(8) -0.0022(8) -0.0026(8)
C13 0.0290(10) 0.0308(10) 0.0282(10) -0.0094(8) -0.0028(8) -0.0013(8)
C14 0.0304(10) 0.0312(10) 0.0294(10) -0.0107(8) -0.0044(8) 0.0001(8)
C15 0.0427(12) 0.0504(13) 0.0353(11) -0.0240(11) -0.0077(9) 0.0077(10)
C16 0.0547(14) 0.0554(14) 0.0344(12) -0.0228(12) -0.0046(10) 0.0139(11)
C17 0.0525(14) 0.0514(13) 0.0328(11) -0.0175(12) -0.0172(10) 0.0080(10)
C18 0.0647(16) 0.0673(17) 0.0505(14) -0.0409(15) -0.0305(13) 0.0161(13)
O1 0.0332(8) 0.0368(8) 0.0388(8) 0.0007(6) -0.0063(6) -0.0089(6)
O2 0.0422(9) 0.0523(10) 0.0592(11) 0.0077(8) -0.0209(8) -0.0240(8)
O3 0.0843(14) 0.0318(8) 0.0698(12) 0.0038(9) -0.0443(11) -0.0131(8)
O4 0.0576(10) 0.0363(8) 0.0385(9) -0.0028(7) -0.0146(7) -0.0057(7)
C19 0.0283(10) 0.0339(10) 0.0403(11) -0.0075(9) -0.0023(9) -0.0071(9)
C20 0.0323(11) 0.0402(12) 0.0548(14) -0.0055(10) -0.0065(10) -0.0173(11)
C21 0.0513(14) 0.0279(10) 0.0444(13) -0.0021(10) 0.0034(11) 0.0016(9)
C22 0.0467(13) 0.0358(11) 0.0321(11) 0.0000(10) 0.0002(9) 0.0000(9)
C23 0.0342(11) 0.0290(10) 0.0366(11) -0.0035(9) -0.0044(9) -0.0035(8)
O5 0.0563(11) 0.0361(8) 0.0383(9) 0.0071(8) 0.0062(8) 0.0002(7)
O6 0.0427(9) 0.0372(8) 0.0377(8) 0.0011(7) -0.0176(7) -0.0052(7)
O7 0.0537(12) 0.0469(10) 0.0649(12) -0.0047(9) -0.0044(9) 0.0092(10)
O8 0.0539(11) 0.0508(10) 0.0560(11) -0.0131(9) 0.0140(9) 0.0071(9)
O9 0.0596(12) 0.0499(11) 0.0728(13) -0.0290(10) -0.0019(10) 0.0093(9)

loop_
_atom_type_symbol
_atom_type_description
_atom_type_scat_dispersion_real
_atom_type_scat_dispersion_imag
_atom_type_scat_source
C C 0.0033 0.0016 'International Tables Vol C Tables 4.2.6.8 and 6.1.1.4'
H H 0.0000 0.0000 'International Tables Vol C Tables 4.2.6.8 and 6.1.1.4'
N N 0.0061 0.0033 'International Tables Vol C Tables 4.2.6.8 and 6.1.1.4'
O O 0.0106 0.0060 'International Tables Vol C Tables 4.2.6.8 and 6.1.1.4'
Ni Ni 0.3393 1.1124 'International Tables Vol C Tables 4.2.6.8 and 6.1.1.4'

loop_
_geom_angle_atom_site_label_1
_geom_angle_atom_site_label_2
_geom_angle_atom_site_label_3
_geom_angle_site_symmetry_1
_geom_angle_site_symmetry_3
_geom_angle
_geom_angle_publ_flag
N2 Ni1 O6 . . 176.98(7) ?
N2 Ni1 O1 . . 97.21(7) ?
O6 Ni1 O1 . . 84.47(7) ?
N2 Ni1 O5 . . 92.47(8) ?
O6 Ni1 O5 . . 85.93(8) ?
O1 Ni1 O5 . . 170.19(7) ?
N2 Ni1 N1 . . 77.29(7) ?
O6 Ni1 N1 . . 100.17(7) ?
O1 Ni1 N1 . . 92.45(6) ?
O5 Ni1 N1 . . 91.20(8) ?
N2 Ni1 N3 . . 76.38(7) ?
O6 Ni1 N3 . . 106.09(7) ?
O1 Ni1 N3 . . 92.88(7) ?
O5 Ni1 N3 . . 87.86(7) ?
N1 Ni1 N3 . . 153.58(6) ?
C1 N1 C5 . . 117.66(17) ?
C1 N1 Ni1 . . 128.33(14) ?
C5 N1 Ni1 . . 113.96(12) ?
C11 N2 C12 . . 117.66(16) ?
C11 N2 Ni1 . . 120.20(13) ?
C12 N2 Ni1 . . 121.24(13) ?
C6 N3 C10 . . 117.70(18) ?
C6 N3 Ni1 . . 128.03(15) ?
C10 N3 Ni1 . . 114.10(13) ?
C11 N4 C13 . . 114.29(16) ?
C12 N5 C13 . . 114.55(16) ?
C18 N6 C14 . . 117.96(18) ?
N1 C1 C2 . . 122.9(2) ?
N1 C1 H1A . . 118.5 ?
C2 C1 H1A . . 118.5 ?
C3 C2 C1 . . 118.9(2) ?
C3 C2 H2A . . 120.6 ?
C1 C2 H2A . . 120.6 ?
C2 C3 C4 . . 119.4(2) ?
C2 C3 H3A . . 120.3 ?
C4 C3 H3A . . 120.3 ?
C5 C4 C3 . . 118.1(2) ?
C5 C4 H4A . . 121.0 ?
C3 C4 H4A . . 121.0 ?
N1 C5 C4 . . 123.05(18) ?
N1 C5 C11 . . 114.11(16) ?
C4 C5 C11 . . 122.83(18) ?
N3 C6 C7 . . 122.6(2) ?
N3 C6 H6A . . 118.7 ?
C7 C6 H6A . . 118.7 ?
C8 C7 C6 . . 119.3(2) ?
C8 C7 H7A . . 120.3 ?
C6 C7 H7A . . 120.3 ?
C7 C8 C9 . . 119.4(2) ?
C7 C8 H8A . . 120.3 ?
C9 C8 H8A . . 120.3 ?
C10 C9 C8 . . 117.8(2) ?
C10 C9 H9A . . 121.1 ?
C8 C9 H9A . . 121.1 ?
N3 C10 C9 . . 123.23(18) ?
N3 C10 C12 . . 113.92(17) ?
C9 C10 C12 . . 122.83(18) ?
N4 C11 N2 . . 123.96(17) ?
N4 C11 C5 . . 122.12(17) ?
N2 C11 C5 . . 113.91(16) ?
N5 C12 N2 . . 123.69(17) ?
N5 C12 C10 . . 122.62(17) ?
N2 C12 C10 . . 113.68(16) ?
N5 C13 N4 . . 125.81(17) ?
N5 C13 C14 . . 117.32(16) ?
N4 C13 C14 . . 116.87(16) ?
N6 C14 C15 . . 121.97(19) ?
N6 C14 C13 . . 116.15(17) ?
C15 C14 C13 . . 121.88(18) ?
C16 C15 C14 . . 118.6(2) ?
C16 C15 H15A . . 120.7 ?
C14 C15 H15A . . 120.7 ?
C17 C16 C15 . . 119.7(2) ?
C17 C16 H16A . . 120.2 ?
C15 C16 H16A . . 120.2 ?
C16 C17 C18 . . 117.9(2) ?
C16 C17 H17A . . 121.1 ?
C18 C17 H17A . . 121.1 ?
N6 C18 C17 . . 123.9(2) ?
N6 C18 H18A . . 118.0 ?
C17 C18 H18A . . 118.0 ?
C19 O1 Ni1 . . 130.93(14) ?
O2 C19 O1 . . 125.7(2) ?
O2 C19 C20 . . 118.44(19) ?
O1 C19 C20 . . 115.89(19) ?
C21 C20 C19 . . 112.55(18) ?
C21 C20 H20A . . 109.1 ?
C19 C20 H20A . . 109.1 ?
C21 C20 H20B . . 109.1 ?
C19 C20 H20B . . 109.1 ?
H20A C20 H20B . . 107.8 ?
C20 C21 C22 . . 112.16(19) ?
C20 C21 H21A . . 109.2 ?
C22 C21 H21A . . 109.2 ?
C20 C21 H21B . . 109.2 ?
C22 C21 H21B . . 109.2 ?
H21A C21 H21B . . 107.9 ?
C23 C22 C21 . . 114.68(18) ?
C23 C22 H22A . . 108.6 ?
C21 C22 H22A . . 108.6 ?
C23 C22 H22B . . 108.6 ?
C21 C22 H22B . . 108.6 ?
H22A C22 H22B . . 107.6 ?
O3 C23 O4 . . 123.91(19) ?
O3 C23 C22 . . 116.88(19) ?
O4 C23 C22 . . 119.10(19) ?
Ni1 O5 H5B . . 126(3) ?
Ni1 O5 H5C . . 126(2) ?
H5B O5 H5C . . 107(3) ?
Ni1 O6 H6B . . 117(2) ?
Ni1 O6 H6C . . 115(2) ?
H6B O6 H6C . . 109(3) ?
H7B O7 H7C . . 109(3) ?
H8B O8 H8C . . 110(3) ?
H9B O9 H9C . . 107(3) ?

loop_
_geom_bond_atom_site_label_1
_geom_bond_atom_site_label_2
_geom_bond_site_symmetry_2
_geom_bond_distance
_geom_bond_publ_flag
Ni1 N2 . 1.9862(17) ?
Ni1 O6 . 2.0203(16) ?
Ni1 O1 . 2.0300(16) ?
Ni1 O5 . 2.0563(19) ?
Ni1 N1 . 2.1426(17) ?
Ni1 N3 . 2.1723(18) ?
N1 C1 . 1.338(3) ?
N1 C5 . 1.350(2) ?
N2 C11 . 1.328(2) ?
N2 C12 . 1.331(2) ?
N3 C6 . 1.341(3) ?
N3 C10 . 1.349(3) ?
N4 C11 . 1.324(2) ?
N4 C13 . 1.350(2) ?
N5 C12 . 1.325(2) ?
N5 C13 . 1.344(2) ?
N6 C18 . 1.327(3) ?
N6 C14 . 1.333(3) ?
C1 C2 . 1.383(3) ?
C1 H1A . 0.9300 ?
C2 C3 . 1.373(3) ?
C2 H2A . 0.9300 ?
C3 C4 . 1.392(3) ?
C3 H3A . 0.9300 ?
C4 C5 . 1.382(3) ?
C4 H4A . 0.9300 ?
C5 C11 . 1.491(3) ?
C6 C7 . 1.378(3) ?
C6 H6A . 0.9300 ?
C7 C8 . 1.373(3) ?
C7 H7A . 0.9300 ?
C8 C9 . 1.391(3) ?
C8 H8A . 0.9300 ?
C9 C10 . 1.382(3) ?
C9 H9A . 0.9300 ?
C10 C12 . 1.488(3) ?
C13 C14 . 1.482(3) ?
C14 C15 . 1.383(3) ?
C15 C16 . 1.383(3) ?
C15 H15A . 0.9300 ?
C16 C17 . 1.360(3) ?
C16 H16A . 0.9300 ?
C17 C18 . 1.374(3) ?
C17 H17A . 0.9300 ?
C18 H18A . 0.9300 ?
O1 C19 . 1.256(2) ?
O2 C19 . 1.246(3) ?
O3 C23 . 1.243(3) ?
O4 C23 . 1.250(3) ?
C19 C20 . 1.521(3) ?
C20 C21 . 1.517(3) ?
C20 H20A . 0.9700 ?
C20 H20B . 0.9700 ?
C21 C22 . 1.522(3) ?
C21 H21A . 0.9700 ?
C21 H21B . 0.9700 ?
C22 C23 . 1.516(3) ?
C22 H22A . 0.9700 ?
C22 H22B . 0.9700 ?
O5 H5B . 0.76(3) ?
O5 H5C . 0.87(3) ?
O6 H6B . 0.86(3) ?
O6 H6C . 0.83(3) ?
O7 H7B . 0.82(4) ?
O7 H7C . 0.86(4) ?
O8 H8B . 0.82(3) ?
O8 H8C . 0.85(4) ?
O9 H9B . 0.86(3) ?
O9 H9C . 0.75(3) ?

loop_
_geom_hbond_atom_site_label_D
_geom_hbond_atom_site_label_H
_geom_hbond_atom_site_label_A
_geom_hbond_site_symmetry_D
_geom_hbond_site_symmetry_H
_geom_hbond_site_symmetry_A
_geom_hbond_distance_DH
_geom_hbond_distance_HA
_geom_hbond_distance_DA
_geom_hbond_angle_DHA
_geom_hbond_publ_flag
O5 H5B O8 . . 1_555 0.77(3) 1.97(3) 2.719(3) 167(3) y
O5 H5C O4 . . 1_645 0.87(3) 1.79(3) 2.651(2) 176(4) y
O6 H6B O3 . . 1_645 0.86(2) 1.80(3) 2.655(2) 173(3) y
O6 H6C O3 . . 2_566 0.82(3) 1.90(3) 2.706(3) 166(3) y
O7 H7B O4 . . 1_645 0.82(3) 2.12(3) 2.940(3) 172(3) y
O7 H7C O2 . . 1_645 0.86(4) 1.91(4) 2.747(3) 166(3) y
O8 H8B O9 . . 2_655 0.82(4) 1.92(4) 2.695(3) 157(4) y
O8 H8C O7 . . 1_555 0.84(4) 1.96(4) 2.753(3) 156(4) y
O9 H9B O8 . . 1_555 0.86(4) 2.06(4) 2.907(3) 170(4) y
O9 H9C N6 . . 2_555 0.75(4) 2.18(4) 2.854(3) 150(4) y
